data_1101097
loop_
_publ_author_name
'Francisco Hueso-Ure\~na'
'Sonia B. Jim\'enez-Pulido'
'Miguel N. Moreno-Carretero'
'Miguel Quir\'os'
'Juan M. Salas'

_publ_section_title
;
 Synthesis and structural studies on new M^II^X~2~L~2~ dihalocomplexes
 of 1,3-dimethyllumazine and 1,3,6,7-tetramethyllumazine.
 Crystal structure of the monodimensionally hydrogen-bonded
 dichloro-bis(1,3-dimethylpteridine-2,4(1H,3H)-dione-O^4^,N^5^)
 copper(II) dihydrate
;
_journal_name_full Polyhedron
_journal_page_first 85
_journal_page_last 91
_journal_paper_doi 10.1016/S0277-5387(98)00270-8
_journal_volume 18
_journal_year 1999
_chemical_formula_sum 'C16 H20 Cl2 Cu N8 O6'
_chemical_formula_weight 554.84
_space_group_IT_number 2
_symmetry_cell_setting triclinic
_symmetry_space_group_name_Hall '-P 1'
_symmetry_space_group_name_H-M 'P -1'
_cell_angle_alpha 99.326(12)
_cell_angle_beta 103.785(13)
_cell_angle_gamma 118.470(9)
_cell_formula_units_Z 1
_cell_length_a 7.7830(10)
_cell_length_b 8.0754(9)
_cell_length_c 10.252(2)
_cell_measurement_temperature 293(2)
_cell_volume 520.67(13)
_diffrn_ambient_temperature 293(2)
_exptl_crystal_density_diffrn 1.770
_refine_ls_R_factor_obs 0.0692
_refine_ls_wR_factor_obs 0.1578
_cod_database_code 1101097

loop_
_symmetry_equiv_pos_as_xyz
'x, y, z'
'-x, -y, -z'

loop_
_atom_site_aniso_label
_atom_site_aniso_U_11
_atom_site_aniso_U_22
_atom_site_aniso_U_33
_atom_site_aniso_U_23
_atom_site_aniso_U_13
_atom_site_aniso_U_12
Cu 0.0247(4) 0.0181(3) 0.0333(4) -0.0006(3) 0.0020(3) 0.0063(3)
Cl 0.0422(6) 0.0337(6) 0.0415(7) 0.0100(5) 0.0113(5) 0.0118(5)
N1 0.025(2) 0.0169(15) 0.034(2) 0.0001(13) 0.0054(14) 0.0070(13)
C1 0.025(2) 0.026(2) 0.041(2) -0.002(2) 0.002(2) 0.006(2)
C1A 0.025(2) 0.017(2) 0.033(2) 0.0012(15) 0.007(2) 0.0081(14)
C2 0.030(2) 0.021(2) 0.039(2) 0.000(2) 0.010(2) 0.009(2)
O2 0.041(2) 0.022(2) 0.077(3) -0.012(2) 0.008(2) 0.0120(14)
N3 0.026(2) 0.020(2) 0.042(2) 0.0006(14) 0.0077(15) 0.0110(13)
C3 0.039(2) 0.029(2) 0.069(3) 0.009(2) 0.019(2) 0.023(2)
C4 0.026(2) 0.019(2) 0.033(2) 0.0028(15) 0.006(2) 0.0090(15)
O4 0.0254(14) 0.028(2) 0.046(2) 0.0006(13) 0.0022(13) 0.0132(12)
C4A 0.026(2) 0.019(2) 0.029(2) 0.0022(15) 0.0066(15) 0.0095(15)
N5 0.028(2) 0.0162(14) 0.030(2) 0.0001(12) 0.0064(13) 0.0082(13)
C6 0.036(2) 0.022(2) 0.041(2) 0.006(2) 0.014(2) 0.015(2)
C7 0.034(2) 0.029(2) 0.051(3) 0.001(2) 0.007(2) 0.019(2)
N8 0.029(2) 0.028(2) 0.043(2) 0.002(2) 0.004(2) 0.0153(15)
O1W 0.087(4) 0.049(3) 0.128(5) 0.018(3) 0.048(4) 0.030(3)

loop_
_atom_site_label
_atom_site_type_symbol
_atom_site_fract_x
_atom_site_fract_y
_atom_site_fract_z
_atom_site_U_iso_or_equiv
_atom_site_thermal_displace_type
_atom_site_occupancy
_atom_site_calc_flag
_atom_site_refinement_flags
_atom_site_disorder_group
Cu Cu 0.5000 0.5000 0.5000 0.0309(2) Uani 1 d S .
Cl Cl 0.3649(2) 0.3423(2) 0.65481(13) 0.0443(3) Uani 1 d . .
N1 N 1.1674(5) 1.1096(5) 0.9065(4) 0.0297(7) Uani 1 d . .
C1 C 1.3914(6) 1.2343(7) 0.9986(5) 0.0381(10) Uani 1 d . .
H11 H 1.4101(14) 1.3283(53) 1.0797(29) 0.100 Uiso 1 d R .
H12 H 1.4723(12) 1.3044(61) 0.9464(18) 0.100 Uiso 1 d R .
H13 H 1.4375(22) 1.1513(11) 1.0294(46) 0.100 Uiso 1 d R .
C1A C 1.0848(6) 0.9209(6) 0.8187(4) 0.0280(8) Uani 1 d . .
C2 C 1.0544(7) 1.2005(6) 0.9012(5) 0.0337(9) Uani 1 d . .
O2 O 1.1317(6) 1.3697(5) 0.9735(5) 0.0555(11) Uani 1 d . .
N3 N 0.8427(5) 1.0848(5) 0.8109(4) 0.0322(8) Uani 1 d . .
C3 C 0.7172(8) 1.1769(7) 0.8077(6) 0.0443(12) Uani 1 d . .
H31 H 0.8058(19) 1.3132(23) 0.8679(43) 0.100 Uiso 1 d R .
H32 H 0.6063(49) 1.1059(47) 0.8409(51) 0.100 Uiso 1 d R .
H33 H 0.6582(66) 1.1712(69) 0.7123(11) 0.100 Uiso 1 d R .
C4 C 0.7456(6) 0.8956(6) 0.7191(5) 0.0293(8) Uani 1 d . .
O4 O 0.5627(5) 0.8038(5) 0.6400(4) 0.0375(7) Uani 1 d . .
C4A C 0.8773(6) 0.8131(6) 0.7254(4) 0.0273(8) Uani 1 d . .
N5 N 0.7925(5) 0.6291(5) 0.6379(4) 0.0284(7) Uani 1 d . .
C6 C 0.9110(7) 0.5533(6) 0.6435(5) 0.0338(9) Uani 1 d . .
H6 H 0.8569(7) 0.4271(6) 0.5826(5) 0.100 Uiso 1 d R .
C7 C 1.1165(7) 0.6623(7) 0.7400(6) 0.0405(11) Uani 1 d . .
H7 H 1.1954(7) 0.6044(7) 0.7440(6) 0.100 Uiso 1 d R .
N8 N 1.2055(6) 0.8454(6) 0.8268(4) 0.0365(8) Uani 1 d . .
O1W O 0.1361(10) -0.1367(8) 0.4843(8) 0.090(2) Uani 1 d D .
H11W H 0.0041(29) -0.1778(100) 0.4594(89) 0.100 Uiso 1 d D .
H12W H 0.2079(90) -0.0096(27) 0.5269(84) 0.100 Uiso 1 d D .

loop_
_geom_bond_atom_site_label_1
_geom_bond_atom_site_label_2
_geom_bond_distance
_geom_bond_site_symmetry_2
_geom_bond_publ_flag
Cu N5 1.999(3) 2_666 ?
Cu N5 1.999(3) . ?
Cu Cl 2.3282(13) . ?
Cu Cl 2.3282(13) 2_666 ?
Cu O4 2.387(3) . ?
Cu O4 2.387(3) 2_666 ?
Cl O1W 3.309(6) . ?
N1 C1A 1.375(5) . ?
N1 C2 1.386(6) . ?
N1 C1 1.476(5) . ?
C1A N8 1.337(5) . ?
C1A C4A 1.391(5) . ?
C2 O2 1.206(5) . ?
C2 N3 1.403(5) . ?
N3 C4 1.373(5) . ?
N3 C3 1.481(5) . ?
C4 O4 1.217(5) . ?
C4 C4A 1.460(6) . ?
C4A N5 1.341(5) . ?
N5 C6 1.324(5) . ?
C6 C7 1.390(6) . ?
C7 N8 1.327(6) . ?
O1W Cl 3.225(6) 2_556 ?
